data_4336997
loop_
_publ_author_name
'David D. Schnaars'
'Richard E. Wilson'

_publ_contact_author_address
;CSE/200 
Argonne National Laboratory
9600 S. Cass Avenue
Argonne, IL 60439
;
_publ_contact_author_email rewilson@anl.gov
_publ_contact_author_name 'Richard E. Wilson'
_publ_contact_author_phone 630-252-1288
_publ_section_title
;
 Structural and Vibrational Properties of U(VI)O2Cl42- and Pu(VI)O2Cl42-
 Complexes
;
_journal_name_full 'Inorganic Chemistry'
_journal_page_first 14138
_journal_page_last 14147
_journal_paper_doi 10.1021/ic401991n
_journal_volume 52
_journal_year 2013
_chemical_formula_sum 'Cl4 H4 O4 Rb2 U'
_chemical_formula_weight 618.80
_chemical_name_systematic
; 
 ? 
;
_space_group_IT_number 2
_symmetry_cell_setting triclinic
_symmetry_space_group_name_Hall '-P 1'
_symmetry_space_group_name_H-M 'P -1'
_atom_sites_solution_hydrogens geom
_atom_sites_solution_primary direct
_atom_sites_solution_secondary difmap
_audit_creation_method SHELXL-97
_cell_angle_alpha 92.1910(10)
_cell_angle_beta 101.6700(10)
_cell_angle_gamma 118.8110(10)
_cell_formula_units_Z 1
_cell_length_a 6.7500(7)
_cell_length_b 6.8991(7)
_cell_length_c 7.4230(7)
_cell_measurement_reflns_used 2005
_cell_measurement_temperature 100(2)
_cell_measurement_theta_max 32.03
_cell_measurement_theta_min 4.27
_cell_volume 292.90(5)
_computing_structure_refinement 'SHELXL-97 (Sheldrick, 2008)'
_computing_structure_solution 'SHELXS-97 (Sheldrick, 2008)'
_diffrn_ambient_temperature 100(2)
_diffrn_measured_fraction_theta_full 0.980
_diffrn_measured_fraction_theta_max 0.980
_diffrn_measurement_device_type 'BRUKER APEX II'
_diffrn_measurement_method '0.5 deg w/ exposures'
_diffrn_radiation_monochromator graphite
_diffrn_radiation_source 'fine-focus sealed tube'
_diffrn_radiation_type MoK\a
_diffrn_radiation_wavelength 0.71073
_diffrn_reflns_av_R_equivalents 0.0295
_diffrn_reflns_av_sigmaI/netI 0.0364
_diffrn_reflns_limit_h_max 10
_diffrn_reflns_limit_h_min -9
_diffrn_reflns_limit_k_max 10
_diffrn_reflns_limit_k_min -10
_diffrn_reflns_limit_l_max 11
_diffrn_reflns_limit_l_min -11
_diffrn_reflns_number 4828
_diffrn_reflns_theta_full 32.03
_diffrn_reflns_theta_max 32.03
_diffrn_reflns_theta_min 4.27
_exptl_absorpt_coefficient_mu 22.993
_exptl_absorpt_correction_T_max 0.4049
_exptl_absorpt_correction_T_min 0.0818
_exptl_absorpt_correction_type multi-scan
_exptl_absorpt_process_details SADABS
_exptl_crystal_colour Yellow-Green
_exptl_crystal_density_diffrn 3.508
_exptl_crystal_description Plate
_exptl_crystal_F_000 270
_exptl_crystal_size_max 0.22
_exptl_crystal_size_mid 0.15
_exptl_crystal_size_min 0.05
_refine_diff_density_max 1.430
_refine_diff_density_min -2.000
_refine_diff_density_rms 0.209
_refine_ls_extinction_method none
_refine_ls_goodness_of_fit_ref 1.143
_refine_ls_hydrogen_treatment refall
_refine_ls_matrix_type full
_refine_ls_number_parameters 60
_refine_ls_number_reflns 2005
_refine_ls_number_restraints 0
_refine_ls_restrained_S_all 1.143
_refine_ls_R_factor_all 0.0204
_refine_ls_R_factor_gt 0.0194
_refine_ls_shift/su_max 0.001
_refine_ls_shift/su_mean 0.000
_refine_ls_structure_factor_coef Fsqd
_refine_ls_weighting_details 'calc w=1/[\s^2^(Fo^2^)+(0.0000P)^2^+0.0000P] where P=(Fo^2^+2Fc^2^)/3'
_refine_ls_weighting_scheme calc
_refine_ls_wR_factor_gt 0.0441
_refine_ls_wR_factor_ref 0.0445
_reflns_number_gt 1933
_reflns_number_total 2005
_reflns_threshold_expression >2sigma(I)
_cod_data_source_file ic401991n_si_002_1.cif
_cod_data_source_block U_Rb
_cod_database_code 4336997

loop_
_symmetry_equiv_pos_as_xyz
'x, y, z'
'-x, -y, -z'

loop_
_atom_site_label
_atom_site_type_symbol
_atom_site_fract_x
_atom_site_fract_y
_atom_site_fract_z
_atom_site_U_iso_or_equiv
_atom_site_adp_type
_atom_site_occupancy
_atom_site_symmetry_multiplicity
_atom_site_calc_flag
_atom_site_refinement_flags
U1 U 0.5000 0.0000 0.5000 0.00828(5) Uani 1 2 d S
Rb1 Rb 0.93134(5) -0.24703(5) 0.75873(4) 0.01233(6) Uani 1 1 d .
Cl1 Cl 0.29161(13) -0.22754(13) 0.15512(10) 0.01484(14) Uani 1 1 d .
Cl2 Cl 0.66586(13) 0.38179(12) 0.35927(10) 0.01381(14) Uani 1 1 d .
O2W O 1.2408(5) 0.2265(5) 0.9223(4) 0.0175(5) Uani 1 1 d .
O1 O 0.7549(4) -0.0117(4) 0.4925(3) 0.0131(4) Uani 1 1 d .
H1 H 1.340(9) 0.236(9) 0.922(7) 0.028(15) Uiso 1 1 d .
H2 H 1.239(8) 0.308(9) 0.868(7) 0.026(13) Uiso 1 1 d .

loop_
_atom_site_aniso_label
_atom_site_aniso_U_11
_atom_site_aniso_U_22
_atom_site_aniso_U_33
_atom_site_aniso_U_23
_atom_site_aniso_U_13
_atom_site_aniso_U_12
U1 0.00887(7) 0.01036(7) 0.00677(7) 0.00257(5) 0.00275(5) 0.00533(5)
Rb1 0.01419(13) 0.01314(13) 0.00930(14) 0.00225(11) 0.00331(10) 0.00639(11)
Cl1 0.0176(3) 0.0163(3) 0.0082(3) 0.0008(3) 0.0010(3) 0.0075(3)
Cl2 0.0171(3) 0.0126(3) 0.0113(3) 0.0047(3) 0.0043(3) 0.0067(3)
O2W 0.0206(13) 0.0208(12) 0.0160(12) 0.0062(10) 0.0087(10) 0.0123(10)
O1 0.0130(10) 0.0173(10) 0.0122(10) 0.0039(9) 0.0045(8) 0.0095(9)

loop_
_atom_type_symbol
_atom_type_description
_atom_type_scat_dispersion_real
_atom_type_scat_dispersion_imag
_atom_type_scat_source
Cl Cl 0.1484 0.1585 'International Tables Vol C Tables 4.2.6.8 and 6.1.1.4'
H H 0.0000 0.0000 'International Tables Vol C Tables 4.2.6.8 and 6.1.1.4'
O O 0.0106 0.0060 'International Tables Vol C Tables 4.2.6.8 and 6.1.1.4'
Rb Rb -0.9393 2.9676 'International Tables Vol C Tables 4.2.6.8 and 6.1.1.4'
U U -9.6767 9.6646 'International Tables Vol C Tables 4.2.6.8 and 6.1.1.4'

loop_
_geom_angle_atom_site_label_1
_geom_angle_atom_site_label_2
_geom_angle_atom_site_label_3
_geom_angle
_geom_angle_site_symmetry_1
_geom_angle_site_symmetry_3
O1 U1 O1 179.999(1) 2_656 .
O1 U1 Cl1 90.47(8) 2_656 2_656
O1 U1 Cl1 89.52(8) . 2_656
O1 U1 Cl1 89.53(8) 2_656 .
O1 U1 Cl1 90.47(8) . .
Cl1 U1 Cl1 180.0 2_656 .
O1 U1 Cl2 89.88(7) 2_656 2_656
O1 U1 Cl2 90.12(7) . 2_656
Cl1 U1 Cl2 89.40(2) 2_656 2_656
Cl1 U1 Cl2 90.60(2) . 2_656
O1 U1 Cl2 90.12(7) 2_656 .
O1 U1 Cl2 89.88(7) . .
Cl1 U1 Cl2 90.60(2) 2_656 .
Cl1 U1 Cl2 89.40(2) . .
Cl2 U1 Cl2 180.0 2_656 .
H1 O2W H2 102(6) . .

loop_
_geom_bond_atom_site_label_1
_geom_bond_atom_site_label_2
_geom_bond_distance
_geom_bond_site_symmetry_2
U1 O1 1.773(2) 2_656
U1 O1 1.773(2) .
U1 Cl1 2.6654(8) 2_656
U1 Cl1 2.6654(8) .
U1 Cl2 2.6691(7) 2_656
U1 Cl2 2.6691(7) .
Rb1 H1 3.11(5) .
O2W H1 0.64(5) .
O2W H2 0.71(5) .
